data_2108968
loop_
_publ_author_name
'Aree, Thammarat'
'McMonagle, Charles J.'
'Michalchuk, Adam A. L.'
'Chernyshov, Dmitry'

_publ_section_title
;
 Low-frequency lattice vibrations from atomic displacement parameters of
 \a-FOX-7, a high energy density material
;
_journal_coeditor_code WU5002
_journal_issue 3
_journal_name_full 'Acta Crystallographica Section B'
_journal_page_first
;
;
_journal_paper_doi 10.1107/S2052520622002700
_journal_volume 78
_journal_year 2022
_chemical_formula_moiety 'C2 H4 N4 O4'
_chemical_formula_sum 'C2 H4 N4 O4'
_chemical_formula_weight 148.079
_chemical_name_systematic 1,1-Diamino-2,2-dinitroethylene
_space_group_crystal_system monoclinic
_space_group_IT_number 14
_space_group_name_Hall '-P 2yn'
_space_group_name_H-M_alt 'P 1 21/n 1'
_atom_sites_solution_primary notdet
_audit_creation_method
;
Olex2 1.3
(compiled 2020.11.12 svn.r5f609507 for OlexSys, GUI svn.r6408)
;
_cell_angle_alpha 90
_cell_angle_beta 90.4900(14)
_cell_angle_gamma 90
_cell_formula_units_Z 4
_cell_length_a 6.91460(10)
_cell_length_b 6.49630(10)
_cell_length_c 11.2520(2)
_cell_measurement_reflns_used 2150
_cell_measurement_temperature 100
_cell_measurement_theta_max 32.8080
_cell_measurement_theta_min 3.3730
_cell_volume 505.414(14)
_computing_cell_refinement
;
CrysAlisPro 1.171.40.67a (Rigaku OD, 2019)
;
_computing_data_collection
;
CrysAlisPro 1.171.40.67a (Rigaku OD, 2019)
;
_computing_data_reduction
;
CrysAlisPro 1.171.40.67a (Rigaku OD, 2019)
;
_computing_molecular_graphics
;
Olex2 1.3 (Dolomanov <i>et al.</i>,  2009)
;
_computing_publication_material
;
Olex2 1.3 (Dolomanov <i>et al.</i>,  2009)
;
_computing_structure_refinement
;
olex2.refine 1.3 (Bourhis <i>et al.</i>,  2015)
;
_diffrn_ambient_temperature 100.0
_diffrn_detector 'Hybrid Pixel Array Detector'
_diffrn_detector_area_resol_mean 5.8140
_diffrn_measured_fraction_theta_full 0.8935
_diffrn_measured_fraction_theta_max 0.6612
_diffrn_measurement_device 'one-circle diffractometer'
_diffrn_measurement_device_type 'BM01 ESRF 2M 20210501'
_diffrn_measurement_method '\w scans'
_diffrn_radiation_monochromator 'silicon 111'
_diffrn_radiation_probe x-ray
_diffrn_radiation_type synchrotron
_diffrn_radiation_wavelength 0.66418
_diffrn_reflns_av_R_equivalents 0.0107
_diffrn_reflns_av_unetI/netI 0.0130
_diffrn_reflns_limit_h_max 11
_diffrn_reflns_limit_h_min -11
_diffrn_reflns_limit_k_max 10
_diffrn_reflns_limit_k_min -10
_diffrn_reflns_limit_l_max 13
_diffrn_reflns_limit_l_min -13
_diffrn_reflns_number 4681
_diffrn_reflns_theta_full 23.4849
_diffrn_reflns_theta_max 32.93
_diffrn_reflns_theta_min 3.22
_diffrn_source
;
European Synchrotron Radiation Facility (ESRF), BM01 - The Swiss-Norwegian
Beamlines
;
_exptl_absorpt_coefficient_mu 0.156
_exptl_absorpt_correction_T_max 1.00000
_exptl_absorpt_correction_T_min 0.71983
_exptl_absorpt_correction_type multi-scan
_exptl_absorpt_process_details
;
CrysAlisPro 1.171.40.67a (Rigaku OD, 2019)
Empirical absorption correction using spherical harmonics,
implemented in SCALE3 ABSPACK scaling algorithm.
;
_exptl_crystal_colour 'clear yellow'
_exptl_crystal_density_diffrn 1.946
_exptl_crystal_description block
_exptl_crystal_F_000 304.164
_exptl_crystal_size_max 0.2
_exptl_crystal_size_mid 0.1
_exptl_crystal_size_min 0.1
_refine_diff_density_max 0.2157
_refine_diff_density_min -0.2060
_refine_ls_goodness_of_fit_ref 1.0533
_refine_ls_hydrogen_treatment refall
_refine_ls_matrix_type full
_refine_ls_number_constraints 0
_refine_ls_number_parameters 127
_refine_ls_number_reflns 1536
_refine_ls_number_restraints 93
_refine_ls_restrained_S_all 1.0202
_refine_ls_R_factor_all 0.0286
_refine_ls_R_factor_gt 0.0261
_refine_ls_shift/su_max 0.0001
_refine_ls_shift/su_mean 0.0000
_refine_ls_structure_factor_coef Fsqd
_refine_ls_weighting_details 'w=1/[\s^2^(Fo^2^)+(0.0376P)^2^+0.1679P] where P=(Fo^2^+2Fc^2^)/3'
_refine_ls_weighting_scheme calc
_refine_ls_wR_factor_gt 0.0699
_refine_ls_wR_factor_ref 0.0714
_reflns_number_gt 1400
_reflns_number_total 1536
_reflns_threshold_expression I>=2u(I)
_cod_data_source_file wu5002sup1.cif
_cod_data_source_block 100
_cod_database_code 2108968

loop_
_space_group_symop_id
_space_group_symop_operation_xyz
1 x,y,z
2 -x+1/2,y+1/2,-z+1/2
3 -x,-y,-z
4 x-1/2,-y-1/2,z-1/2

loop_
_atom_site_type_symbol
_atom_site_label
_atom_site_fract_x
_atom_site_fract_y
_atom_site_fract_z
_atom_site_U_iso_or_equiv
_atom_site_adp_type
_atom_site_occupancy
O O12 0.58071(8) 0.69918(9) 0.58102(6) 0.01446(14) Uani 1.000000
O O11 0.52182(8) 0.55498(8) 0.75058(5) 0.01209(14) Uani 1.000000
O O22 0.19482(8) 0.66437(9) 0.83691(5) 0.01360(14) Uani 1.000000
O O21 -0.02055(8) 0.55357(9) 0.71294(6) 0.01263(14) Uani 1.000000
N N12 0.14218(9) 0.62457(9) 0.73426(6) 0.00918(15) Uani 1.000000
N N11 0.46434(9) 0.64168(9) 0.65832(6) 0.00933(14) Uani 1.000000
N N22 -0.00486(9) 0.75488(9) 0.51006(7) 0.01094(15) Uani 1.000000
H H22a -0.053(2) 0.809(3) 0.4323(14) 0.032(4) Uani 1.000000
H H22b -0.097(2) 0.698(3) 0.5677(15) 0.030(4) Uani 1.000000
N N21 0.29803(10) 0.80125(10) 0.43824(7) 0.01275(15) Uani 1.000000
H H21a 0.242(2) 0.851(3) 0.3618(13) 0.031(4) Uani 1.000000
H H21b 0.441(2) 0.799(2) 0.4481(15) 0.026(4) Uani 1.000000
C C2 0.18535(10) 0.74010(10) 0.52567(7) 0.00884(16) Uani 1.000000
C C1 0.26648(10) 0.66689(10) 0.63701(7) 0.00906(16) Uani 1.000000

loop_
_atom_site_aniso_label
_atom_site_aniso_U_11
_atom_site_aniso_U_22
_atom_site_aniso_U_33
_atom_site_aniso_U_12
_atom_site_aniso_U_13
_atom_site_aniso_U_23
O12 0.0095(2) 0.0252(3) 0.0087(3) -0.00011(18) 0.0015(2) 0.0040(2)
O11 0.0108(2) 0.0196(2) 0.0058(3) 0.00140(17) -0.0012(2) 0.00264(18)
O22 0.0120(2) 0.0256(3) 0.0032(3) -0.00130(19) -0.0001(2) -0.0012(2)
O21 0.0109(2) 0.0211(2) 0.0059(4) -0.00352(17) 0.0007(2) 0.00030(19)
N12 0.0094(2) 0.0143(2) 0.0038(4) -0.00008(18) 0.0002(2) 0.0000(2)
N11 0.0087(2) 0.0147(2) 0.0046(4) 0.00010(18) 0.0003(2) 0.0008(2)
N22 0.0097(3) 0.0171(2) 0.0060(4) 0.00044(19) -0.0007(3) 0.0014(2)
H22a 0.020(6) 0.056(11) 0.019(5) -0.001(4) -0.006(2) 0.018(3)
H22b 0.017(5) 0.052(10) 0.022(6) -0.003(3) 0.002(2) 0.018(4)
N21 0.0114(3) 0.0211(3) 0.0058(4) 0.0001(2) 0.0015(3) 0.0030(2)
H21a 0.023(6) 0.057(10) 0.014(4) 0.000(4) -0.003(2) 0.017(3)
H21b 0.013(3) 0.045(10) 0.021(7) -0.0009(18) 0.0018(17) 0.012(5)
C2 0.0097(3) 0.0132(2) 0.0037(4) 0.00053(19) -0.0004(3) 0.0004(2)
C1 0.0084(3) 0.0150(3) 0.0038(4) 0.00028(19) -0.0001(3) 0.0009(2)

loop_
_atom_type_symbol
_atom_type_scat_dispersion_source
_atom_type_scat_dispersion_real
_atom_type_scat_dispersion_imag
_atom_type_scat_source
H custom 0.00000 0.00000 'NoSpherA2: Chem.Sci. 2021, DOI:10.1039/D0SC05526C'
C custom 0.00280 0.00140 'NoSpherA2: Chem.Sci. 2021, DOI:10.1039/D0SC05526C'
O custom 0.00970 0.00540 'NoSpherA2: Chem.Sci. 2021, DOI:10.1039/D0SC05526C'
N custom 0.00560 0.00290 'NoSpherA2: Chem.Sci. 2021, DOI:10.1039/D0SC05526C'

loop_
_geom_angle_atom_site_label_1
_geom_angle_atom_site_label_2
_geom_angle_atom_site_label_3
_geom_angle_site_symmetry_1
_geom_angle_site_symmetry_3
_geom_angle
_geom_angle_publ_flag
O21 N12 O22 . . 121.29(7) ?
C1 N12 O22 . . 120.21(6) ?
C1 N12 O21 . . 118.47(6) ?
O11 N11 O12 . . 120.96(6) ?
C1 N11 O12 . . 118.82(6) ?
C1 N11 O11 . . 120.14(7) ?
N21 C2 N22 . . 117.98(7) ?
C1 C2 N22 . . 120.90(8) ?
C1 C2 N21 . . 121.08(6) ?
N11 C1 N12 . . 116.25(6) ?
C2 C1 N12 . . 119.75(6) ?
C2 C1 N11 . . 123.95(8) ?

loop_
_geom_bond_atom_site_label_1
_geom_bond_atom_site_label_2
_geom_bond_site_symmetry_2
_geom_bond_distance
_geom_bond_publ_flag
O12 N11 . 1.2471(10) ?
O11 N11 . 1.2433(8) ?
O22 N12 . 1.2354(8) ?
O21 N12 . 1.2377(8) ?
N12 C1 . 1.4239(11) ?
N11 C1 . 1.3966(9) ?
N22 C2 . 1.3288(9) ?
N21 C2 . 1.3213(12) ?
C2 C1 . 1.4486(10) ?

loop_
_geom_torsion_atom_site_label_1
_geom_torsion_atom_site_label_2
_geom_torsion_atom_site_label_3
_geom_torsion_atom_site_label_4
_geom_torsion_site_symmetry_1
_geom_torsion_site_symmetry_2
_geom_torsion_site_symmetry_3
_geom_torsion_site_symmetry_4
_geom_torsion
_geom_torsion_publ_flag
O12 N11 C1 N12 . . . . -171.80(6) ?
O12 N11 C1 C2 . . . . 5.56(8) ?
O11 N11 C1 N12 . . . . 11.35(7) ?
O11 N11 C1 C2 . . . . -171.29(6) ?
O22 N12 C1 N11 . . . . 34.50(7) ?
O22 N12 C1 C2 . . . . -142.98(6) ?
O21 N12 C1 N11 . . . . -147.69(6) ?
O21 N12 C1 C2 . . . . 34.83(7) ?
N12 C1 C2 N22 . . . . -4.72(8) ?
N12 C1 C2 N21 . . . . 172.78(6) ?
N11 C1 C2 N22 . . . . 178.01(7) ?
N11 C1 C2 N21 . . . . -4.50(8) ?
